data_7160931
loop_
_publ_author_name
'Lee, Anjun'
'Suresh, Sundaram'
'Du, Bo-Xun'
'Han, Xinlun'
'Yao, Ching-Fa'

_publ_section_title
;
 Chemoselective synthesis of multi-functionalized alkynes and alkenes
 <i>via</i> transition-metal-free iodination of terminal alkynes.
;
_journal_issue 5
_journal_name_full 'Organic &amp; biomolecular chemistry'
_journal_page_first 1016
_journal_page_last 1020
_journal_paper_doi 10.1039/d5ob01753j
_journal_volume 24
_journal_year 2026
_chemical_formula_moiety 'C10 H9 I3 O2'
_chemical_formula_sum 'C10 H9 I3 O2'
_chemical_formula_weight 541.87
_space_group_crystal_system monoclinic
_space_group_IT_number 4
_space_group_name_Hall 'P 2yb'
_space_group_name_H-M_alt 'P 1 21 1'
_atom_sites_solution_hydrogens geom
_audit_creation_method SHELXL-2014/7
_audit_update_record
;
2025-10-31 deposited with the CCDC.	2026-01-14 downloaded from the CCDC.
;
_cell_angle_alpha 90
_cell_angle_beta 94.695(3)
_cell_angle_gamma 90
_cell_formula_units_Z 2
_cell_length_a 9.6310(9)
_cell_length_b 5.3074(4)
_cell_length_c 13.5696(11)
_cell_measurement_reflns_used 7467
_cell_measurement_temperature 200(2)
_cell_measurement_theta_max 25.19
_cell_measurement_theta_min 2.50
_cell_volume 691.29(10)
_computing_structure_refinement 'SHELXL-2014/7 (Sheldrick, 2014)'
_diffrn_ambient_temperature 200(2)
_diffrn_measured_fraction_theta_full 0.985
_diffrn_measured_fraction_theta_max 0.983
_diffrn_measurement_device_type 'Bruker D8 Venture'
_diffrn_radiation_type MoK\a
_diffrn_radiation_wavelength 0.71073
_diffrn_reflns_av_R_equivalents 0.0429
_diffrn_reflns_av_unetI/netI 0.0383
_diffrn_reflns_Laue_measured_fraction_full 0.985
_diffrn_reflns_Laue_measured_fraction_max 0.983
_diffrn_reflns_limit_h_max 11
_diffrn_reflns_limit_h_min -11
_diffrn_reflns_limit_k_max 6
_diffrn_reflns_limit_k_min -6
_diffrn_reflns_limit_l_max 16
_diffrn_reflns_limit_l_min -16
_diffrn_reflns_number 10770
_diffrn_reflns_point_group_measured_fraction_full 0.985
_diffrn_reflns_point_group_measured_fraction_max 0.983
_diffrn_reflns_theta_full 25.242
_diffrn_reflns_theta_max 25.286
_diffrn_reflns_theta_min 2.499
_exptl_absorpt_coefficient_mu 6.763
_exptl_absorpt_correction_T_max 0.935
_exptl_absorpt_correction_T_min 0.102
_exptl_absorpt_correction_type multi-scan
_exptl_crystal_colour colorless
_exptl_crystal_density_diffrn 2.603
_exptl_crystal_description prism
_exptl_crystal_F_000 488
_exptl_crystal_size_max 0.620
_exptl_crystal_size_mid 0.040
_exptl_crystal_size_min 0.010
_refine_diff_density_max 0.476
_refine_diff_density_min -0.476
_refine_diff_density_rms 0.079
_refine_ls_abs_structure_details
;
 Flack x determined using 1052 quotients [(I+)-(I-)]/[(I+)+(I-)]
 (Parsons, Flack and Wagner, Acta Cryst. B69 (2013) 249-259).
;
_refine_ls_abs_structure_Flack 0.06(2)
_refine_ls_extinction_method none
_refine_ls_goodness_of_fit_ref 0.914
_refine_ls_hydrogen_treatment constr
_refine_ls_matrix_type full
_refine_ls_number_parameters 137
_refine_ls_number_reflns 2467
_refine_ls_number_restraints 1
_refine_ls_restrained_S_all 0.914
_refine_ls_R_factor_all 0.0193
_refine_ls_R_factor_gt 0.0187
_refine_ls_shift/su_max 0.001
_refine_ls_shift/su_mean 0.000
_refine_ls_structure_factor_coef Fsqd
_refine_ls_weighting_details 'w=1/[\s^2^(Fo^2^)+(0.0387P)^2^] where P=(Fo^2^+2Fc^2^)/3'
_refine_ls_weighting_scheme calc
_refine_ls_wR_factor_gt 0.0519
_refine_ls_wR_factor_ref 0.0526
_reflns_Friedel_coverage 0.788
_reflns_Friedel_fraction_full 0.985
_reflns_Friedel_fraction_max 0.983
_reflns_number_gt 2420
_reflns_number_total 2467
_reflns_threshold_expression 'I > 2\s(I)'
_cod_data_source_file d5ob01753j2.cif
_cod_data_source_block shelx_CCDC3
_cod_original_sg_symbol_H-M 'P 21'
_cod_database_code 7160931
_shelx_shelxl_version_number 2014/7
_shelx_space_group_comment
;
The symmetry employed for this shelxl refinement is uniquely defined
by the following loop, which should always be used as a source of
symmetry information in preference to the above space-group names.
They are only intended as comments.
;
_shelx_estimated_absorpt_t_min 0.102
_shelx_estimated_absorpt_t_max 0.935

loop_
_space_group_symop_operation_xyz
'x, y, z'
'-x, y+1/2, -z'

loop_
_atom_site_label
_atom_site_type_symbol
_atom_site_fract_x
_atom_site_fract_y
_atom_site_fract_z
_atom_site_U_iso_or_equiv
_atom_site_adp_type
_atom_site_occupancy
_atom_site_site_symmetry_order
_atom_site_calc_flag
_atom_site_refinement_flags_posn
_atom_site_refinement_flags_adp
_atom_site_refinement_flags_occupancy
_atom_site_disorder_assembly
_atom_site_disorder_group
C1 C 0.4633(6) 0.3261(11) 0.7159(4) 0.0322(12) Uani 1 1 d . . . . .
C2 C 0.5662(6) 0.3672(12) 0.7867(4) 0.0338(12) Uani 1 1 d . . . . .
C3 C 0.7069(7) 0.2354(13) 0.7986(5) 0.0410(14) Uani 1 1 d . . . . .
H3A H 0.7055 0.1069 0.8513 0.049 Uiso 1 1 calc R U . . .
H3B H 0.7232 0.1476 0.7362 0.049 Uiso 1 1 calc R U . . .
C4 C 0.8576(5) 0.5698(12) 0.7511(4) 0.0310(11) Uani 1 1 d . . . . .
C5 C 0.8082(6) 0.5651(13) 0.6529(4) 0.0360(12) Uani 1 1 d . . . . .
H5 H 0.7410 0.4426 0.6305 0.043 Uiso 1 1 calc R U . . .
C6 C 0.8558(7) 0.7375(15) 0.5865(5) 0.0456(16) Uani 1 1 d . . . . .
H6 H 0.8226 0.7302 0.5186 0.055 Uiso 1 1 calc R U . . .
C7 C 0.9515(7) 0.9199(16) 0.6189(5) 0.0481(16) Uani 1 1 d . . . . .
H7 H 0.9832 1.0395 0.5737 0.058 Uiso 1 1 calc R U . . .
C8 C 1.0010(6) 0.9273(14) 0.7174(5) 0.0432(14) Uani 1 1 d . . . . .
H8 H 1.0677 1.0512 0.7392 0.052 Uiso 1 1 calc R U . . .
C9 C 0.9544(6) 0.7555(13) 0.7854(4) 0.0356(13) Uani 1 1 d . . . . .
C10 C 1.0971(8) 0.9375(19) 0.9178(6) 0.063(2) Uani 1 1 d . . . . .
H10A H 1.1206 0.9140 0.9888 0.095 Uiso 1 1 calc R U . . .
H10B H 1.0581 1.1063 0.9058 0.095 Uiso 1 1 calc R U . . .
H10C H 1.1813 0.9188 0.8825 0.095 Uiso 1 1 calc R U . . .
I1 I 0.49055(4) 0.06985(8) 0.59956(3) 0.04033(13) Uani 1 1 d . . . . .
I2 I 0.26783(4) 0.49658(8) 0.70701(3) 0.04569(15) Uani 1 1 d . . . . .
I3 I 0.53688(5) 0.62299(6) 0.90287(3) 0.04387(14) Uani 1 1 d . . . . .
O1 O 0.8188(4) 0.4072(9) 0.8228(3) 0.0383(9) Uani 1 1 d . . . . .
O2 O 0.9952(5) 0.7498(12) 0.8824(3) 0.0499(13) Uani 1 1 d . . . . .

loop_
_atom_site_aniso_label
_atom_site_aniso_U_11
_atom_site_aniso_U_22
_atom_site_aniso_U_33
_atom_site_aniso_U_23
_atom_site_aniso_U_13
_atom_site_aniso_U_12
C1 0.035(3) 0.026(3) 0.036(3) 0.000(2) 0.008(2) 0.000(2)
C2 0.035(3) 0.033(3) 0.034(3) 0.004(2) 0.008(2) -0.005(2)
C3 0.042(4) 0.036(3) 0.044(3) 0.002(3) -0.002(3) -0.011(3)
C4 0.022(2) 0.039(3) 0.032(2) 0.006(2) 0.0044(19) 0.004(2)
C5 0.026(3) 0.049(3) 0.033(3) -0.001(3) 0.001(2) -0.004(3)
C6 0.033(3) 0.067(5) 0.037(3) 0.009(3) 0.007(3) 0.004(3)
C7 0.038(3) 0.058(4) 0.051(4) 0.015(4) 0.017(3) 0.004(3)
C8 0.031(3) 0.045(4) 0.055(4) -0.003(3) 0.011(3) -0.006(3)
C9 0.025(3) 0.043(3) 0.038(3) -0.003(3) 0.002(2) 0.002(2)
C10 0.061(5) 0.075(6) 0.052(4) -0.022(4) -0.001(3) -0.016(4)
I1 0.0414(2) 0.0356(2) 0.0437(2) -0.00507(16) 0.00126(16) -0.00279(17)
I2 0.0295(2) 0.0478(3) 0.0601(3) -0.00183(18) 0.00524(18) -0.00139(16)
I3 0.0520(3) 0.0454(3) 0.0350(2) -0.00238(16) 0.00809(16) -0.00698(18)
O1 0.032(2) 0.046(2) 0.035(2) 0.0093(19) -0.0055(16) -0.010(2)
O2 0.044(3) 0.071(4) 0.033(2) -0.006(2) -0.0046(19) -0.014(2)

loop_
_atom_type_symbol
_atom_type_description
_atom_type_scat_dispersion_real
_atom_type_scat_dispersion_imag
_atom_type_scat_source
C C 0.0033 0.0016 'International Tables Vol C Tables 4.2.6.8 and 6.1.1.4'
H H 0.0000 0.0000 'International Tables Vol C Tables 4.2.6.8 and 6.1.1.4'
I I -0.4742 1.8119 'International Tables Vol C Tables 4.2.6.8 and 6.1.1.4'
O O 0.0106 0.0060 'International Tables Vol C Tables 4.2.6.8 and 6.1.1.4'

loop_
_geom_angle_atom_site_label_1
_geom_angle_atom_site_label_2
_geom_angle_atom_site_label_3
_geom_angle
_geom_angle_site_symmetry_1
_geom_angle_site_symmetry_3
_geom_angle_publ_flag
C2 C1 I2 125.6(4) . . ?
C2 C1 I1 120.7(4) . . ?
I2 C1 I1 113.7(3) . . ?
C1 C2 C3 126.9(5) . . ?
C1 C2 I3 120.2(4) . . ?
C3 C2 I3 112.8(4) . . ?
O1 C3 C2 112.3(5) . . ?
O1 C3 H3A 109.1 . . ?
C2 C3 H3A 109.1 . . ?
O1 C3 H3B 109.1 . . ?
C2 C3 H3B 109.1 . . ?
H3A C3 H3B 107.9 . . ?
C5 C4 O1 125.5(5) . . ?
C5 C4 C9 119.9(6) . . ?
O1 C4 C9 114.6(5) . . ?
C4 C5 C6 120.6(6) . . ?
C4 C5 H5 119.7 . . ?
C6 C5 H5 119.7 . . ?
C7 C6 C5 120.1(6) . . ?
C7 C6 H6 120.0 . . ?
C5 C6 H6 120.0 . . ?
C6 C7 C8 119.7(6) . . ?
C6 C7 H7 120.2 . . ?
C8 C7 H7 120.2 . . ?
C7 C8 C9 121.1(6) . . ?
C7 C8 H8 119.4 . . ?
C9 C8 H8 119.4 . . ?
O2 C9 C8 125.3(6) . . ?
O2 C9 C4 116.1(6) . . ?
C8 C9 C4 118.6(5) . . ?
O2 C10 H10A 109.5 . . ?
O2 C10 H10B 109.5 . . ?
H10A C10 H10B 109.5 . . ?
O2 C10 H10C 109.5 . . ?
H10A C10 H10C 109.5 . . ?
H10B C10 H10C 109.5 . . ?
C4 O1 C3 118.8(4) . . ?
C9 O2 C10 116.3(6) . . ?

loop_
_geom_bond_atom_site_label_1
_geom_bond_atom_site_label_2
_geom_bond_distance
_geom_bond_site_symmetry_2
_geom_bond_publ_flag
C1 C2 1.340(8) . ?
C1 I2 2.083(6) . ?
C1 I1 2.117(6) . ?
C2 C3 1.522(9) . ?
C2 I3 2.117(6) . ?
C3 O1 1.429(7) . ?
C3 H3A 0.9900 . ?
C3 H3B 0.9900 . ?
C4 C5 1.378(8) . ?
C4 O1 1.375(7) . ?
C4 C9 1.409(9) . ?
C5 C6 1.389(9) . ?
C5 H5 0.9500 . ?
C6 C7 1.384(10) . ?
C6 H6 0.9500 . ?
C7 C8 1.382(9) . ?
C7 H7 0.9500 . ?
C8 C9 1.397(9) . ?
C8 H8 0.9500 . ?
C9 O2 1.344(7) . ?
C10 O2 1.452(9) . ?
C10 H10A 0.9800 . ?
C10 H10B 0.9800 . ?
C10 H10C 0.9800 . ?
